data_1560402
loop_
_publ_author_name
'Yang, Yuan-Yuan'
'Zhou, Lin-Xia'
'Zheng, Yue-Qing'
'Zhu, Hong-Lin'
'Li, Wen-Ying'

_publ_section_title
;
 Hydrothermal synthesis, photoluminescence and photocatalytic properties
 of two silver(I) complexes
;
_journal_name_full 'Journal of Solid State Chemistry'
_journal_page_first 211
_journal_page_last 218
_journal_paper_doi 10.1016/j.jssc.2017.05.009
_journal_volume 253
_journal_year 2017
_chemical_formula_moiety 'C15 H13 Ag N3 O6'
_chemical_formula_sum 'C15 H13 Ag N3 O6'
_chemical_formula_weight 439.15
_space_group_IT_number 14
_space_group_name_Hall '-P 2ybc'
_space_group_name_H-M_alt 'P 1 21/c 1'
_symmetry_cell_setting monoclinic
_symmetry_space_group_name_Hall '-P 2ybc'
_symmetry_space_group_name_H-M 'P 1 21/c 1'
_atom_sites_solution_hydrogens geom
_atom_sites_solution_primary direct
_atom_sites_solution_secondary difmap
_cell_angle_alpha 90.00
_cell_angle_beta 115.32(3)
_cell_angle_gamma 90.00
_cell_formula_units_Z 4
_cell_length_a 9.0781(18)
_cell_length_b 9.7454(19)
_cell_length_c 20.353(6)
_cell_measurement_reflns_used 15512
_cell_measurement_temperature 293(2)
_cell_measurement_theta_max 27.470
_cell_measurement_theta_min 3.07
_cell_volume 1627.6(8)
_computing_cell_refinement rapid-auto
_computing_data_collection 'rapid-auto (rigaku, 1998)'
_computing_data_reduction 'crystalstructure (rigaku/msc, 2004)'
_computing_molecular_graphics 'ortepll (Johnson, 1976)'
_computing_publication_material shelxl-97
_computing_structure_refinement 'SHELXL-97 (Sheldrick, 1997)'
_computing_structure_solution 'SHELXS-97 (Sheldrick, 1990)'
_diffrn_ambient_temperature 293(2)
_diffrn_detector_area_resol_mean 0
_diffrn_measured_fraction_theta_full 0.996
_diffrn_measured_fraction_theta_max 0.996
_diffrn_measurement_device_type 'rigaku r-axis rapid'
_diffrn_measurement_method '\w scan'
_diffrn_radiation_monochromator graphite
_diffrn_radiation_source 'fine-focus sealed tube'
_diffrn_radiation_type MoK\a
_diffrn_radiation_wavelength 0.71073
_diffrn_reflns_av_R_equivalents 0.0406
_diffrn_reflns_av_sigmaI/netI 0.0276
_diffrn_reflns_limit_h_max 11
_diffrn_reflns_limit_h_min -11
_diffrn_reflns_limit_k_max 12
_diffrn_reflns_limit_k_min -12
_diffrn_reflns_limit_l_max 26
_diffrn_reflns_limit_l_min -26
_diffrn_reflns_number 15512
_diffrn_reflns_theta_full 27.47
_diffrn_reflns_theta_max 27.47
_diffrn_reflns_theta_min 3.05
_diffrn_standards_decay_% 0
_diffrn_standards_interval_count image
_diffrn_standards_interval_time 0
_diffrn_standards_number 0
_exptl_absorpt_coefficient_mu 1.277
_exptl_absorpt_correction_T_max 0.745
_exptl_absorpt_correction_T_min 0.689
_exptl_absorpt_correction_type empirical
_exptl_absorpt_process_details ABSCOR(Higashi,1995)
_exptl_crystal_colour prism
_exptl_crystal_density_diffrn 1.792
_exptl_crystal_density_method 'not measured'
_exptl_crystal_description colorless
_exptl_crystal_F_000 876
_exptl_crystal_size_max 0.490
_exptl_crystal_size_mid 0.250
_exptl_crystal_size_min 0.230
_refine_diff_density_max 1.413
_refine_diff_density_min -1.107
_refine_diff_density_rms 0.133
_refine_ls_extinction_method none
_refine_ls_goodness_of_fit_ref 1.250
_refine_ls_hydrogen_treatment mixed
_refine_ls_matrix_type full
_refine_ls_number_parameters 250
_refine_ls_number_reflns 3713
_refine_ls_number_restraints 0
_refine_ls_restrained_S_all 1.250
_refine_ls_R_factor_all 0.0877
_refine_ls_R_factor_gt 0.0794
_refine_ls_shift/su_max 0.000
_refine_ls_shift/su_mean 0.000
_refine_ls_structure_factor_coef Fsqd
_refine_ls_weighting_details 'calc w=1/[\s^2^(Fo^2^)+(0.0000P)^2^+15.0071P] where P=(Fo^2^+2Fc^2^)/3'
_refine_ls_weighting_scheme calc
_refine_ls_wR_factor_gt 0.1752
_refine_ls_wR_factor_ref 0.1789
_reflns_number_gt 3228
_reflns_number_total 3729
_reflns_threshold_expression >2sigma(I)
_cod_data_source_file JSSC-2017-253-211.CIF
_cod_data_source_block 1
_cod_depositor_comments
;
The following automatic conversions were performed:

data item '_symmetry_cell_setting' value 'Monoclinic' was changed to
'monoclinic' in accordance with the built-in table derived from the
CIF Core dictionary named 'cif_core.dic' version 2.4.5 last updated
on 2014-11-21.

Automatic conversion script
Id: cif_fix_values 8369 2020-08-20 11:38:08Z andrius 
;
_cod_original_cell_volume 1627.6(7)
_cod_original_sg_symbol_Hall '-p 2ybc'
_cod_original_sg_symbol_H-M 'p 21/c'
_cod_database_code 1560402

loop_
_symmetry_equiv_pos_as_xyz
'x, y, z'
'-x, y+1/2, -z+1/2'
'-x, -y, -z'
'x, -y-1/2, z-1/2'

loop_
_atom_site_label
_atom_site_type_symbol
_atom_site_fract_x
_atom_site_fract_y
_atom_site_fract_z
_atom_site_U_iso_or_equiv
_atom_site_adp_type
_atom_site_occupancy
_atom_site_symmetry_multiplicity
_atom_site_calc_flag
_atom_site_refinement_flags
_atom_site_disorder_assembly
_atom_site_disorder_group
Ag Ag 0.11467(9) 0.64710(7) 0.48678(5) 0.0616(3) Uani 1 1 d . . .
O1 O -0.0265(8) 0.4578(6) 0.4175(3) 0.0613(16) Uani 1 1 d . . .
O2 O -0.1315(10) 0.5107(6) 0.2993(4) 0.076(2) Uani 1 1 d . . .
C1 C -0.0841(11) 0.4308(8) 0.3510(5) 0.0502(19) Uani 1 1 d . . .
C2 C -0.1129(10) 0.2791(7) 0.3323(4) 0.0430(17) Uani 1 1 d . . .
C3 C 0.0072(10) 0.1842(7) 0.3391(4) 0.0424(16) Uani 1 1 d . . .
N1 N 0.1752(10) 0.2289(8) 0.3605(5) 0.0610(19) Uani 1 1 d . . .
O3 O 0.1973(9) 0.3525(8) 0.3527(5) 0.086(2) Uani 1 1 d . . .
O4 O 0.2837(9) 0.1443(10) 0.3833(6) 0.115(3) Uani 1 1 d . . .
C4 C -0.0239(10) 0.0443(7) 0.3276(4) 0.0442(17) Uani 1 1 d . . .
H4A H 0.062(8) -0.009(8) 0.333(4) 0.033(19) Uiso 1 1 d . . .
C5 C -0.1796(10) -0.0044(8) 0.3090(4) 0.0449(17) Uani 1 1 d . . .
C8 C -0.2173(11) -0.1573(8) 0.2992(5) 0.053(2) Uani 1 1 d . . .
O5 O -0.0888(8) -0.2310(6) 0.3152(4) 0.0634(17) Uani 1 1 d . . .
H51 H -0.1026 -0.3162 0.3094 0.16(7) Uiso 1 1 d R . .
O6 O -0.3524(9) -0.1982(7) 0.2811(5) 0.092(3) Uani 1 1 d . . .
C6 C -0.3024(11) 0.0891(9) 0.2992(5) 0.052(2) Uani 1 1 d . . .
H6A H -0.404(9) 0.054(8) 0.292(4) 0.04(2) Uiso 1 1 d . . .
C7 C -0.2680(11) 0.2277(8) 0.3107(5) 0.051(2) Uani 1 1 d . . .
H7A H -0.353(12) 0.287(10) 0.306(5) 0.07(3) Uiso 1 1 d . . .
N2 N 0.3638(8) 0.5652(7) 0.4986(4) 0.0497(16) Uani 1 1 d . . .
C9 C 0.422(2) 0.482(2) 0.6152(10) 0.065(5) Uani 0.50 1 d P . .
H9A H 0.3243 0.5331 0.6051 0.098 Uiso 0.50 1 calc PR . .
H9B H 0.5108 0.5210 0.6564 0.098 Uiso 0.50 1 calc PR . .
H9C H 0.4066 0.3882 0.6254 0.098 Uiso 0.50 1 calc PR . .
C10 C 0.4571(10) 0.4868(9) 0.5552(5) 0.054(2) Uani 1 1 d . . .
C11 C 0.4069(9) 0.5819(8) 0.4443(5) 0.0489(19) Uani 1 1 d . . .
C12 C 0.3048(14) 0.6734(12) 0.3816(6) 0.084(3) Uani 1 1 d . . .
H12A H 0.3528 0.6783 0.3478 0.126 Uiso 1 1 calc R . .
H12B H 0.2999 0.7637 0.3994 0.126 Uiso 1 1 calc R . .
H12C H 0.1967 0.6364 0.3576 0.126 Uiso 1 1 calc R . .
N3 N 0.0466(7) 0.8669(6) 0.4966(3) 0.0404(13) Uani 1 1 d . . .
C13 C -0.2251(16) 0.7866(13) 0.4629(8) 0.038(3) Uani 0.50 1 d P . .
H13A H -0.3296 0.8238 0.4546 0.045 Uiso 0.50 1 calc PR . .
H13B H -0.1923 0.7209 0.5017 0.045 Uiso 0.50 1 calc PR . .
H13C H -0.2323 0.7424 0.4195 0.045 Uiso 0.50 1 calc PR . .
C14 C -0.1085(9) 0.8942(8) 0.4821(4) 0.0442(17) Uani 1 1 d . . .
C15 C 0.1556(8) 0.9695(8) 0.5146(4) 0.0405(16) Uani 1 1 d . . .
C16 C 0.3303(11) 0.9359(11) 0.5317(7) 0.076(3) Uani 1 1 d . . .
H16A H 0.3473 0.8388 0.5390 0.114 Uiso 1 1 calc R . .
H16B H 0.4013 0.9834 0.5750 0.114 Uiso 1 1 calc R . .
H16C H 0.3537 0.9640 0.4919 0.114 Uiso 1 1 calc R . .

loop_
_atom_site_aniso_label
_atom_site_aniso_U_11
_atom_site_aniso_U_22
_atom_site_aniso_U_33
_atom_site_aniso_U_23
_atom_site_aniso_U_13
_atom_site_aniso_U_12
Ag 0.0579(4) 0.0417(4) 0.0883(6) -0.0119(4) 0.0342(4) 0.0101(3)
O1 0.085(4) 0.045(3) 0.052(3) -0.017(3) 0.028(3) -0.019(3)
O2 0.123(6) 0.028(3) 0.056(4) -0.003(3) 0.018(4) -0.004(3)
C1 0.063(5) 0.032(4) 0.053(5) -0.007(4) 0.023(4) -0.001(4)
C2 0.056(4) 0.024(3) 0.040(4) 0.001(3) 0.013(3) 0.005(3)
C3 0.052(4) 0.027(3) 0.043(4) 0.000(3) 0.016(3) -0.002(3)
N1 0.064(5) 0.047(4) 0.075(5) -0.010(4) 0.032(4) -0.011(4)
O3 0.084(5) 0.062(4) 0.126(7) -0.024(5) 0.057(5) -0.025(4)
O4 0.053(4) 0.086(6) 0.187(10) 0.014(7) 0.034(5) 0.004(4)
C4 0.055(5) 0.024(3) 0.049(4) -0.001(3) 0.017(4) 0.001(3)
C5 0.058(5) 0.029(4) 0.042(4) -0.006(3) 0.015(3) -0.003(3)
C8 0.059(5) 0.033(4) 0.057(5) -0.007(4) 0.014(4) -0.001(4)
O5 0.073(4) 0.031(3) 0.081(4) 0.000(3) 0.027(4) 0.003(3)
O6 0.063(4) 0.040(4) 0.149(8) -0.015(4) 0.022(5) -0.012(3)
C6 0.046(4) 0.038(4) 0.060(5) -0.006(4) 0.012(4) -0.003(4)
C7 0.058(5) 0.028(4) 0.056(5) -0.005(3) 0.015(4) 0.006(3)
N2 0.040(3) 0.046(4) 0.057(4) -0.013(3) 0.015(3) 0.004(3)
C9 0.060(10) 0.085(14) 0.069(11) 0.017(10) 0.045(9) 0.034(10)
C10 0.049(4) 0.049(5) 0.059(5) -0.001(4) 0.020(4) 0.011(4)
C11 0.044(4) 0.035(4) 0.059(5) -0.002(4) 0.014(4) 0.008(3)
C12 0.078(7) 0.082(8) 0.082(7) 0.010(6) 0.024(6) 0.031(6)
N3 0.044(3) 0.036(3) 0.043(3) -0.002(3) 0.019(3) 0.006(3)
C13 0.033(6) 0.017(6) 0.061(9) 0.000(6) 0.017(6) 0.004(5)
C14 0.044(4) 0.033(4) 0.051(4) -0.006(3) 0.016(3) 0.002(3)
C15 0.036(3) 0.044(4) 0.045(4) 0.001(3) 0.020(3) 0.002(3)
C16 0.058(6) 0.058(6) 0.114(9) -0.009(6) 0.038(6) 0.006(5)

loop_
_atom_type_symbol
_atom_type_description
_atom_type_scat_dispersion_real
_atom_type_scat_dispersion_imag
_atom_type_scat_source
C C 0.0033 0.0016 'International Tables Vol C Tables 4.2.6.8 and 6.1.1.4'
H H 0.0000 0.0000 'International Tables Vol C Tables 4.2.6.8 and 6.1.1.4'
N N 0.0061 0.0033 'International Tables Vol C Tables 4.2.6.8 and 6.1.1.4'
O O 0.0106 0.0060 'International Tables Vol C Tables 4.2.6.8 and 6.1.1.4'
Ag Ag -1.0850 1.1010 'International Tables Vol C Tables 4.2.6.8 and 6.1.1.4'

loop_
_geom_angle_atom_site_label_1
_geom_angle_atom_site_label_2
_geom_angle_atom_site_label_3
_geom_angle
_geom_angle_site_symmetry_1
_geom_angle_site_symmetry_3
N3 Ag N2 127.6(2) . .
N3 Ag O1 134.4(2) . .
N2 Ag O1 92.8(2) . .
N3 Ag O1 97.0(2) . 3_566
N2 Ag O1 112.7(2) . 3_566
O1 Ag O1 83.0(2) . 3_566
C1 O1 Ag 133.2(6) . .
C1 O1 Ag 127.2(5) . 3_566
Ag O1 Ag 97.0(2) . 3_566
O2 C1 O1 128.6(8) . .
O2 C1 C2 116.2(7) . .
O1 C1 C2 115.0(7) . .
C7 C2 C3 116.2(7) . .
C7 C2 C1 118.4(7) . .
C3 C2 C1 125.3(7) . .
C4 C3 C2 122.7(7) . .
C4 C3 N1 117.0(7) . .
C2 C3 N1 120.3(7) . .
O4 N1 O3 124.0(9) . .
O4 N1 C3 118.9(8) . .
O3 N1 C3 117.2(8) . .
C5 C4 C3 119.6(8) . .
C5 C4 H4A 124(5) . .
C3 C4 H4A 116(5) . .
C4 C5 C6 118.6(7) . .
C4 C5 C8 121.2(7) . .
C6 C5 C8 120.2(8) . .
O6 C8 O5 126.4(8) . .
O6 C8 C5 120.9(8) . .
O5 C8 C5 112.6(8) . .
C8 O5 H51 116.8 . .
C7 C6 C5 120.6(8) . .
C7 C6 H6A 121(5) . .
C5 C6 H6A 118(5) . .
C2 C7 C6 122.3(8) . .
C2 C7 H7A 120(6) . .
C6 C7 H7A 118(6) . .
C11 N2 C10 118.8(7) . .
C11 N2 Ag 119.6(5) . .
C10 N2 Ag 121.2(6) . .
C10 C9 H9A 109.5 . .
C10 C9 H9B 109.5 . .
H9A C9 H9B 109.5 . .
C10 C9 H9C 109.5 . .
H9A C9 H9C 109.5 . .
H9B C9 H9C 109.5 . .
N2 C10 C9 118.5(10) . .
N2 C10 C11 120.7(8) . 3_666
C9 C10 C11 120.7(10) . 3_666
N2 C11 C10 120.4(8) . 3_666
N2 C11 C12 118.9(8) . .
C10 C11 C12 120.6(9) 3_666 .
C11 C12 H12A 109.5 . .
C11 C12 H12B 109.5 . .
H12A C12 H12B 109.5 . .
C11 C12 H12C 109.5 . .
H12A C12 H12C 109.5 . .
H12B C12 H12C 109.5 . .
C14 N3 C15 119.8(6) . .
C14 N3 Ag 118.1(5) . .
C15 N3 Ag 122.1(5) . .
C14 C13 H13A 109.5 . .
C14 C13 H13B 109.5 . .
H13A C13 H13B 109.5 . .
C14 C13 H13C 109.5 . .
H13A C13 H13C 109.5 . .
H13B C13 H13C 109.5 . .
N3 C14 C15 119.4(7) . 3_576
N3 C14 C13 120.3(8) . .
C15 C14 C13 120.3(8) 3_576 .
N3 C15 C14 120.8(6) . 3_576
N3 C15 C16 118.8(7) . .
C14 C15 C16 120.4(7) 3_576 .
C15 C16 H16A 109.5 . .
C15 C16 H16B 109.5 . .
H16A C16 H16B 109.5 . .
C15 C16 H16C 109.5 . .
H16A C16 H16C 109.5 . .
H16B C16 H16C 109.5 . .

loop_
_geom_bond_atom_site_label_1
_geom_bond_atom_site_label_2
_geom_bond_distance
_geom_bond_site_symmetry_2
Ag N3 2.262(6) .
Ag N2 2.312(6) .
Ag O1 2.343(6) .
Ag O1 2.612(6) 3_566
O1 C1 1.252(10) .
O1 Ag 2.612(6) 3_566
O2 C1 1.230(10) .
C1 C2 1.522(10) .
C2 C7 1.378(12) .
C2 C3 1.391(10) .
C3 C4 1.391(10) .
C3 N1 1.462(10) .
N1 O4 1.215(11) .
N1 O3 1.242(10) .
C4 C5 1.382(11) .
C4 H4A 0.91(7) .
C5 C6 1.386(11) .
C5 C8 1.522(11) .
C8 O6 1.189(10) .
C8 O5 1.288(10) .
O5 H51 0.8401 .
C6 C7 1.384(11) .
C6 H6A 0.94(8) .
C7 H7A 0.94(10) .
N2 C11 1.330(11) .
N2 C10 1.339(10) .
C9 C10 1.389(18) .
C9 H9A 0.9600 .
C9 H9B 0.9600 .
C9 H9C 0.9600 .
C10 C11 1.400(11) 3_666
C11 C10 1.400(11) 3_666
C11 C12 1.508(12) .
C12 H12A 0.9600 .
C12 H12B 0.9600 .
C12 H12C 0.9600 .
N3 C14 1.336(9) .
N3 C15 1.343(9) .
C13 C14 1.421(14) .
C13 H13A 0.9600 .
C13 H13B 0.9600 .
C13 H13C 0.9600 .
C14 C15 1.406(10) 3_576
C15 C14 1.406(10) 3_576
C15 C16 1.507(11) .
C16 H16A 0.9600 .
C16 H16B 0.9600 .
C16 H16C 0.9600 .
